data_8105158
loop_
_publ_author_name
'Wang, Chang'
'Bai, Tao'
'Liu, Zhaod-Di'

_publ_section_title
;
 The crystal structure of ethyl
 5-(4-(diphenylamino)phenyl)thiophene-2-carboxylate, C25H21NO2S
;
_journal_issue 3
_journal_name_full 'Zeitschrift f\"ur Kristallographie - New Crystal Structures'
_journal_page_first 519
_journal_page_last 520
_journal_paper_doi 10.1515/ncrs-2019-0725
_journal_volume 235
_journal_year 2020
_chemical_formula_sum 'C25 H21 N O2 S'
_chemical_formula_weight 399.49
_space_group_IT_number 14
_space_group_name_Hall '-P 2ybc'
_space_group_name_H-M_alt 'P 1 21/c 1'
_symmetry_cell_setting monoclinic
_atom_sites_solution_hydrogens geom
_atom_sites_solution_primary direct
_atom_sites_solution_secondary difmap
_cell_angle_alpha 90.00
_cell_angle_beta 91.149(2)
_cell_angle_gamma 90.00
_cell_formula_units_Z 4
_cell_length_a 8.21802(18)
_cell_length_b 7.42687(17)
_cell_length_c 34.2757(8)
_cell_measurement_reflns_used 6599
_cell_measurement_temperature 293(2)
_cell_measurement_theta_max 27.7890
_cell_measurement_theta_min 2.3670
_cell_volume 2091.57(8)
_computing_cell_refinement '[5]'
_computing_data_collection '[5]'
_computing_data_reduction '[5]'
_computing_molecular_graphics '[6]'
_computing_publication_material '[6]'
_computing_structure_refinement '[6]'
_computing_structure_solution '[5]'
_diffrn_ambient_temperature 293(2)
_diffrn_measured_fraction_theta_full 1.000
_diffrn_measured_fraction_theta_max 1.000
_diffrn_measurement_device_type 'XtaLAB Synergy, Single source at offset/far, HyPix'
_diffrn_radiation_monochromator graphite
_diffrn_radiation_source 'fine-focus sealed tube'
_diffrn_radiation_type MoK\a
_diffrn_radiation_wavelength 0.71073
_diffrn_reflns_av_R_equivalents 0.0207
_diffrn_reflns_av_sigmaI/netI 0.0224
_diffrn_reflns_limit_h_max 9
_diffrn_reflns_limit_h_min -9
_diffrn_reflns_limit_k_max 8
_diffrn_reflns_limit_k_min -8
_diffrn_reflns_limit_l_max 38
_diffrn_reflns_limit_l_min -40
_diffrn_reflns_number 13285
_diffrn_reflns_theta_full 24.99
_diffrn_reflns_theta_max 24.99
_diffrn_reflns_theta_min 2.38
_exptl_absorpt_coefficient_mu 0.175
_exptl_absorpt_correction_T_max 1.00000
_exptl_absorpt_correction_T_min 0.56202
_exptl_absorpt_correction_type multi-scan
_exptl_absorpt_process_details 'Rigaku Oxford Diffraction, 2019[5]'
_exptl_crystal_colour yellow
_exptl_crystal_density_diffrn 1.269
_exptl_crystal_density_method 'not measured'
_exptl_crystal_description block
_exptl_crystal_F_000 840
_exptl_crystal_size_max 0.3
_exptl_crystal_size_mid 0.2
_exptl_crystal_size_min 0.2
_refine_diff_density_max 0.229
_refine_diff_density_min -0.339
_refine_diff_density_rms 0.090
_refine_ls_extinction_method none
_refine_ls_goodness_of_fit_ref 1.061
_refine_ls_hydrogen_treatment mixed
_refine_ls_matrix_type full
_refine_ls_number_parameters 263
_refine_ls_number_reflns 3681
_refine_ls_number_restraints 0
_refine_ls_restrained_S_all 1.061
_refine_ls_R_factor_all 0.0519
_refine_ls_R_factor_gt 0.0388
_refine_ls_shift/su_max 0.000
_refine_ls_shift/su_mean 0.000
_refine_ls_structure_factor_coef Fsqd
_refine_ls_weighting_details 'calc w=1/[\s^2^(Fo^2^)+(0.0780P)^2^+0.2619P] where P=(Fo^2^+2Fc^2^)/3'
_refine_ls_weighting_scheme calc
_refine_ls_wR_factor_gt 0.1168
_refine_ls_wR_factor_ref 0.1337
_reflns_number_gt 2942
_reflns_number_total 3681
_reflns_threshold_expression >2sigma(I)
_cod_data_source_file suppl_ncrs-2019-0725_suppl.cif
_cod_data_source_block lzd7
_cod_database_code 8105158

loop_
_symmetry_equiv_pos_as_xyz
'x, y, z'
'-x, y+1/2, -z+1/2'
'-x, -y, -z'
'x, -y-1/2, z-1/2'

loop_
_atom_site_label
_atom_site_type_symbol
_atom_site_fract_x
_atom_site_fract_y
_atom_site_fract_z
_atom_site_U_iso_or_equiv
_atom_site_adp_type
_atom_site_occupancy
_atom_site_symmetry_multiplicity
_atom_site_calc_flag
_atom_site_refinement_flags
_atom_site_disorder_assembly
_atom_site_disorder_group
C1 C -0.1191(2) 0.8767(3) 0.17529(5) 0.0530(5) Uani 1 1 d . . .
C2 C -0.2218(3) 1.0077(3) 0.18991(6) 0.0644(5) Uani 1 1 d . . .
H2 H -0.3336 0.9984 0.1856 0.077 Uiso 1 1 calc R . .
C3 C -0.1592(3) 1.1518(3) 0.21075(7) 0.0757(6) Uani 1 1 d . . .
H3 H -0.2295 1.2370 0.2210 0.091 Uiso 1 1 calc R . .
C4 C 0.0053(3) 1.1706(3) 0.21655(7) 0.0804(7) Uani 1 1 d . . .
H4 H 0.0468 1.2683 0.2305 0.096 Uiso 1 1 calc R . .
C5 C 0.1078(3) 1.0442(4) 0.20162(7) 0.0789(7) Uani 1 1 d . . .
H5 H 0.2197 1.0578 0.2050 0.095 Uiso 1 1 calc R . .
C6 C 0.0471(2) 0.8961(3) 0.18151(6) 0.0651(6) Uani 1 1 d . . .
H6 H 0.1181 0.8095 0.1722 0.078 Uiso 1 1 calc R . .
C7 C -0.3339(2) 0.6493(3) 0.16628(6) 0.0544(5) Uani 1 1 d . . .
C8 C -0.4508(3) 0.6040(3) 0.13850(7) 0.0692(6) Uani 1 1 d . . .
H8 H -0.4309 0.6221 0.1122 0.083 Uiso 1 1 calc R . .
C9 C -0.5983(3) 0.5312(3) 0.14989(10) 0.0906(8) Uani 1 1 d . . .
H9 H -0.6770 0.5008 0.1311 0.109 Uiso 1 1 calc R . .
C10 C -0.6282(3) 0.5043(4) 0.18826(12) 0.1029(10) Uani 1 1 d . . .
H10 H -0.7271 0.4558 0.1958 0.123 Uiso 1 1 calc R . .
C11 C -0.5128(4) 0.5483(4) 0.21580(10) 0.1025(9) Uani 1 1 d . . .
H11 H -0.5337 0.5297 0.2421 0.123 Uiso 1 1 calc R . .
C12 C -0.3660(3) 0.6201(4) 0.20511(7) 0.0769(7) Uani 1 1 d . . .
H12 H -0.2880 0.6489 0.2241 0.092 Uiso 1 1 calc R . .
C13 C -0.0960(2) 0.6437(3) 0.12436(5) 0.0529(5) Uani 1 1 d . . .
C14 C -0.0161(2) 0.7467(3) 0.09673(5) 0.0546(5) Uani 1 1 d . . .
H14 H -0.0192 0.8717 0.0983 0.066 Uiso 1 1 calc R . .
C15 C 0.0672(2) 0.6656(3) 0.06713(5) 0.0519(5) Uani 1 1 d . . .
H15 H 0.1209 0.7369 0.0492 0.062 Uiso 1 1 calc R . .
C16 C 0.0731(2) 0.4784(2) 0.06346(5) 0.0460(4) Uani 1 1 d . . .
C17 C -0.0079(2) 0.3771(3) 0.09095(6) 0.0562(5) Uani 1 1 d . . .
H17 H -0.0070 0.2522 0.0891 0.067 Uiso 1 1 calc R . .
C18 C -0.0900(2) 0.4578(3) 0.12110(6) 0.0602(5) Uani 1 1 d . . .
H18 H -0.1418 0.3866 0.1394 0.072 Uiso 1 1 calc R . .
C19 C 0.1638(2) 0.3943(2) 0.03167(5) 0.0479(4) Uani 1 1 d . . .
C20 C 0.2671(3) 0.4742(3) 0.00616(6) 0.0616(5) Uani 1 1 d . . .
H20 H 0.2893 0.5970 0.0063 0.074 Uiso 1 1 calc R . .
C21 C 0.3364(2) 0.3536(3) -0.02015(6) 0.0604(5) Uani 1 1 d . . .
H21 H 0.4091 0.3880 -0.0392 0.072 Uiso 1 1 calc R . .
C22 C 0.2866(2) 0.1812(2) -0.01493(5) 0.0508(4) Uani 1 1 d . . .
C23 C 0.3263(2) 0.0187(3) -0.03657(6) 0.0554(5) Uani 1 1 d . . .
C24 C 0.4781(3) -0.1061(3) -0.08792(7) 0.0725(6) Uani 1 1 d . . .
H24A H 0.3848 -0.1501 -0.1029 0.087 Uiso 1 1 calc R . .
H24B H 0.5174 -0.2021 -0.0710 0.087 Uiso 1 1 calc R . .
C25 C 0.6088(3) -0.0478(3) -0.11466(7) 0.0784(7) Uani 1 1 d . . .
H25A H 0.5699 0.0501 -0.1306 0.118 Uiso 1 1 calc R . .
H25B H 0.6386 -0.1468 -0.1311 0.118 Uiso 1 1 calc R . .
H25C H 0.7021 -0.0093 -0.0996 0.118 Uiso 1 1 calc R . .
N1 N -0.1834(2) 0.7260(2) 0.15492(5) 0.0619(4) Uani 1 1 d . . .
O1 O 0.2691(2) -0.1271(2) -0.03041(6) 0.0883(5) Uani 1 1 d . . .
O2 O 0.43238(17) 0.04888(18) -0.06487(4) 0.0643(4) Uani 1 1 d . . .
S1 S 0.14951(6) 0.16688(6) 0.022171(14) 0.05573(19) Uani 1 1 d . . .

loop_
_atom_site_aniso_label
_atom_site_aniso_U_11
_atom_site_aniso_U_22
_atom_site_aniso_U_33
_atom_site_aniso_U_23
_atom_site_aniso_U_13
_atom_site_aniso_U_12
C1 0.0601(11) 0.0585(11) 0.0407(9) -0.0056(9) 0.0082(8) -0.0086(9)
C2 0.0632(12) 0.0694(13) 0.0610(12) -0.0053(11) 0.0075(9) -0.0029(10)
C3 0.0950(17) 0.0619(14) 0.0710(15) -0.0137(11) 0.0219(12) -0.0042(12)
C4 0.0995(18) 0.0781(16) 0.0641(14) -0.0236(12) 0.0159(13) -0.0323(14)
C5 0.0705(14) 0.104(2) 0.0622(13) -0.0250(13) 0.0075(11) -0.0251(13)
C6 0.0586(12) 0.0797(14) 0.0572(12) -0.0166(11) 0.0053(9) -0.0042(10)
C7 0.0534(10) 0.0517(11) 0.0585(11) -0.0011(9) 0.0105(9) -0.0049(8)
C8 0.0663(13) 0.0658(13) 0.0755(15) -0.0012(11) -0.0025(11) -0.0094(10)
C9 0.0603(14) 0.0701(16) 0.141(3) -0.0107(17) -0.0038(15) -0.0081(11)
C10 0.0700(17) 0.0731(17) 0.167(3) 0.004(2) 0.0456(19) -0.0130(13)
C11 0.106(2) 0.098(2) 0.106(2) 0.0178(18) 0.0541(18) -0.0097(17)
C12 0.0780(15) 0.0905(17) 0.0628(13) 0.0066(13) 0.0176(11) -0.0072(12)
C13 0.0547(10) 0.0591(12) 0.0452(10) -0.0073(9) 0.0060(8) -0.0102(8)
C14 0.0646(11) 0.0479(11) 0.0517(11) -0.0038(9) 0.0070(9) -0.0096(9)
C15 0.0602(11) 0.0524(11) 0.0433(10) 0.0020(8) 0.0067(8) -0.0092(8)
C16 0.0488(9) 0.0489(10) 0.0404(9) -0.0013(8) 0.0009(7) -0.0070(8)
C17 0.0666(12) 0.0473(10) 0.0552(11) -0.0008(9) 0.0138(9) -0.0097(9)
C18 0.0707(12) 0.0592(12) 0.0514(11) 0.0020(9) 0.0173(9) -0.0140(10)
C19 0.0520(10) 0.0489(10) 0.0427(9) 0.0002(8) 0.0000(8) -0.0073(8)
C20 0.0765(13) 0.0492(11) 0.0597(12) -0.0042(10) 0.0187(10) -0.0146(9)
C21 0.0686(12) 0.0601(13) 0.0532(11) -0.0031(9) 0.0196(10) -0.0129(9)
C22 0.0517(10) 0.0544(11) 0.0465(10) -0.0019(9) 0.0030(8) -0.0052(8)
C23 0.0554(11) 0.0499(11) 0.0609(12) -0.0011(9) 0.0036(9) -0.0026(9)
C24 0.0778(14) 0.0612(13) 0.0791(15) -0.0193(12) 0.0143(12) 0.0024(11)
C25 0.0873(16) 0.0746(15) 0.0742(15) -0.0062(12) 0.0204(12) 0.0116(12)
N1 0.0599(10) 0.0702(11) 0.0561(10) -0.0181(9) 0.0167(8) -0.0187(8)
O1 0.0987(12) 0.0547(9) 0.1131(14) -0.0083(9) 0.0425(10) -0.0134(8)
O2 0.0755(9) 0.0542(8) 0.0641(9) -0.0092(7) 0.0199(7) -0.0027(6)
S1 0.0642(3) 0.0479(3) 0.0556(3) 0.0002(2) 0.0146(2) -0.0080(2)

loop_
_atom_type_symbol
_atom_type_description
_atom_type_scat_dispersion_real
_atom_type_scat_dispersion_imag
_atom_type_scat_source
C C 0.0033 0.0016 'International Tables Vol C Tables 4.2.6.8 and 6.1.1.4'
H H 0.0000 0.0000 'International Tables Vol C Tables 4.2.6.8 and 6.1.1.4'
N N 0.0061 0.0033 'International Tables Vol C Tables 4.2.6.8 and 6.1.1.4'
O O 0.0106 0.0060 'International Tables Vol C Tables 4.2.6.8 and 6.1.1.4'
S S 0.1246 0.1234 'International Tables Vol C Tables 4.2.6.8 and 6.1.1.4'

loop_
_geom_angle_atom_site_label_1
_geom_angle_atom_site_label_2
_geom_angle_atom_site_label_3
_geom_angle
_geom_angle_site_symmetry_1
_geom_angle_site_symmetry_3
C6 C1 C2 118.44(19) . .
C6 C1 N1 121.02(18) . .
C2 C1 N1 120.54(17) . .
C3 C2 C1 120.4(2) . .
C3 C2 H2 119.8 . .
C1 C2 H2 119.8 . .
C4 C3 C2 120.7(2) . .
C4 C3 H3 119.6 . .
C2 C3 H3 119.6 . .
C5 C4 C3 119.3(2) . .
C5 C4 H4 120.4 . .
C3 C4 H4 120.4 . .
C4 C5 C6 120.8(2) . .
C4 C5 H5 119.6 . .
C6 C5 H5 119.6 . .
C1 C6 C5 120.2(2) . .
C1 C6 H6 119.9 . .
C5 C6 H6 119.9 . .
C12 C7 C8 118.9(2) . .
C12 C7 N1 120.71(19) . .
C8 C7 N1 120.36(19) . .
C7 C8 C9 120.0(2) . .
C7 C8 H8 120.0 . .
C9 C8 H8 120.0 . .
C10 C9 C8 120.3(3) . .
C10 C9 H9 119.8 . .
C8 C9 H9 119.8 . .
C9 C10 C11 119.9(2) . .
C9 C10 H10 120.0 . .
C11 C10 H10 120.0 . .
C10 C11 C12 120.6(3) . .
C10 C11 H11 119.7 . .
C12 C11 H11 119.7 . .
C11 C12 C7 120.2(3) . .
C11 C12 H12 119.9 . .
C7 C12 H12 119.9 . .
C18 C13 C14 118.33(18) . .
C18 C13 N1 120.49(17) . .
C14 C13 N1 121.17(18) . .
C15 C14 C13 120.67(18) . .
C15 C14 H14 119.7 . .
C13 C14 H14 119.7 . .
C14 C15 C16 121.42(17) . .
C14 C15 H15 119.3 . .
C16 C15 H15 119.3 . .
C17 C16 C15 117.46(17) . .
C17 C16 C19 121.98(17) . .
C15 C16 C19 120.56(16) . .
C18 C17 C16 121.38(18) . .
C18 C17 H17 119.3 . .
C16 C17 H17 119.3 . .
C17 C18 C13 120.73(18) . .
C17 C18 H18 119.6 . .
C13 C18 H18 119.6 . .
C20 C19 C16 128.30(18) . .
C20 C19 S1 110.19(14) . .
C16 C19 S1 121.51(13) . .
C19 C20 C21 113.61(18) . .
C19 C20 H20 123.2 . .
C21 C20 H20 123.2 . .
C22 C21 C20 113.01(17) . .
C22 C21 H21 123.5 . .
C20 C21 H21 123.5 . .
C21 C22 C23 130.03(18) . .
C21 C22 S1 111.09(15) . .
C23 C22 S1 118.81(14) . .
O1 C23 O2 122.85(19) . .
O1 C23 C22 124.40(19) . .
O2 C23 C22 112.74(17) . .
O2 C24 C25 107.60(19) . .
O2 C24 H24A 110.2 . .
C25 C24 H24A 110.2 . .
O2 C24 H24B 110.2 . .
C25 C24 H24B 110.2 . .
H24A C24 H24B 108.5 . .
C24 C25 H25A 109.5 . .
C24 C25 H25B 109.5 . .
H25A C25 H25B 109.5 . .
C24 C25 H25C 109.5 . .
H25A C25 H25C 109.5 . .
H25B C25 H25C 109.5 . .
C1 N1 C13 120.96(15) . .
C1 N1 C7 119.96(15) . .
C13 N1 C7 119.00(15) . .
C23 O2 C24 116.25(16) . .
C22 S1 C19 92.07(9) . .

loop_
_geom_bond_atom_site_label_1
_geom_bond_atom_site_label_2
_geom_bond_distance
_geom_bond_site_symmetry_2
C1 C6 1.385(3) .
C1 C2 1.389(3) .
C1 N1 1.416(2) .
C2 C3 1.380(3) .
C2 H2 0.9300 .
C3 C4 1.369(3) .
C3 H3 0.9300 .
C4 C5 1.368(3) .
C4 H4 0.9300 .
C5 C6 1.386(3) .
C5 H5 0.9300 .
C6 H6 0.9300 .
C7 C12 1.379(3) .
C7 C8 1.381(3) .
C7 N1 1.423(2) .
C8 C9 1.391(3) .
C8 H8 0.9300 .
C9 C10 1.357(4) .
C9 H9 0.9300 .
C10 C11 1.364(4) .
C10 H10 0.9300 .
C11 C12 1.376(3) .
C11 H11 0.9300 .
C12 H12 0.9300 .
C13 C18 1.386(3) .
C13 C14 1.392(3) .
C13 N1 1.420(2) .
C14 C15 1.374(3) .
C14 H14 0.9300 .
C15 C16 1.397(3) .
C15 H15 0.9300 .
C16 C17 1.387(2) .
C16 C19 1.472(3) .
C17 C18 1.382(3) .
C17 H17 0.9300 .
C18 H18 0.9300 .
C19 C20 1.367(3) .
C19 S1 1.7235(19) .
C20 C21 1.400(3) .
C20 H20 0.9300 .
C21 C22 1.357(3) .
C21 H21 0.9300 .
C22 C23 1.457(3) .
C22 S1 1.7192(19) .
C23 O1 1.201(2) .
C23 O2 1.336(2) .
C24 O2 1.450(2) .
C24 C25 1.490(3) .
C24 H24A 0.9700 .
C24 H24B 0.9700 .
C25 H25A 0.9600 .
C25 H25B 0.9600 .
C25 H25C 0.9600 .

loop_
_geom_hbond_atom_site_label_D
_geom_hbond_atom_site_label_H
_geom_hbond_atom_site_label_A
_geom_hbond_distance_DH
_geom_hbond_distance_HA
_geom_hbond_distance_DA
_geom_hbond_angle_DHA
_geom_hbond_site_symmetry_A
C20 H20 O1 0.93 2.41 3.216(3) 145.2 1_565
C8 H8 O2 0.93 2.93 3.613(3) 131.1 3_565
C21 H21 O2 0.93 2.68 2.853(2) 91.3 .
C17 H17 S1 0.93 2.73 3.129(2) 107.1 .

loop_
_geom_torsion_atom_site_label_1
_geom_torsion_atom_site_label_2
_geom_torsion_atom_site_label_3
_geom_torsion_atom_site_label_4
_geom_torsion
_geom_torsion_site_symmetry_1
_geom_torsion_site_symmetry_2
_geom_torsion_site_symmetry_3
_geom_torsion_site_symmetry_4
C6 C1 C2 C3 -1.2(3) . . . .
N1 C1 C2 C3 178.1(2) . . . .
C1 C2 C3 C4 1.7(4) . . . .
C2 C3 C4 C5 -0.4(4) . . . .
C3 C4 C5 C6 -1.4(4) . . . .
C2 C1 C6 C5 -0.5(3) . . . .
N1 C1 C6 C5 -179.8(2) . . . .
C4 C5 C6 C1 1.8(4) . . . .
C12 C7 C8 C9 0.4(3) . . . .
N1 C7 C8 C9 -179.2(2) . . . .
C7 C8 C9 C10 0.0(4) . . . .
C8 C9 C10 C11 -0.2(4) . . . .
C9 C10 C11 C12 0.0(5) . . . .
C10 C11 C12 C7 0.4(4) . . . .
C8 C7 C12 C11 -0.6(4) . . . .
N1 C7 C12 C11 179.0(2) . . . .
C18 C13 C14 C15 -0.4(3) . . . .
N1 C13 C14 C15 -179.57(17) . . . .
C13 C14 C15 C16 0.8(3) . . . .
C14 C15 C16 C17 -0.3(3) . . . .
C14 C15 C16 C19 -179.66(17) . . . .
C15 C16 C17 C18 -0.7(3) . . . .
C19 C16 C17 C18 178.73(18) . . . .
C16 C17 C18 C13 1.1(3) . . . .
C14 C13 C18 C17 -0.5(3) . . . .
N1 C13 C18 C17 178.66(18) . . . .
C17 C16 C19 C20 -169.8(2) . . . .
C15 C16 C19 C20 9.6(3) . . . .
C17 C16 C19 S1 10.1(2) . . . .
C15 C16 C19 S1 -170.58(14) . . . .
C16 C19 C20 C21 178.67(18) . . . .
S1 C19 C20 C21 -1.2(2) . . . .
C19 C20 C21 C22 0.0(3) . . . .
C20 C21 C22 C23 178.22(19) . . . .
C20 C21 C22 S1 1.2(2) . . . .
C21 C22 C23 O1 -176.6(2) . . . .
S1 C22 C23 O1 0.2(3) . . . .
C21 C22 C23 O2 2.3(3) . . . .
S1 C22 C23 O2 179.15(13) . . . .
C6 C1 N1 C13 -32.7(3) . . . .
C2 C1 N1 C13 148.0(2) . . . .
C6 C1 N1 C7 144.1(2) . . . .
C2 C1 N1 C7 -35.1(3) . . . .
C18 C13 N1 C1 138.4(2) . . . .
C14 C13 N1 C1 -42.4(3) . . . .
C18 C13 N1 C7 -38.5(3) . . . .
C14 C13 N1 C7 140.7(2) . . . .
C12 C7 N1 C1 -44.7(3) . . . .
C8 C7 N1 C1 135.0(2) . . . .
C12 C7 N1 C13 132.2(2) . . . .
C8 C7 N1 C13 -48.1(3) . . . .
O1 C23 O2 C24 -0.9(3) . . . .
C22 C23 O2 C24 -179.81(17) . . . .
C25 C24 O2 C23 -174.12(18) . . . .
C21 C22 S1 C19 -1.60(16) . . . .
C23 C22 S1 C19 -178.99(15) . . . .
C20 C19 S1 C22 1.59(15) . . . .
C16 C19 S1 C22 -178.30(15) . . . .
